data_2106760
loop_
_publ_author_name
'Kato, K.'
'Saalfeld, H.'

_publ_section_title
;
 Alkalifreies wasserhaltiges beta-Al2 O3
;
_journal_name_full 'Acta Crystallographica B (24,1968-38,1982)'
_journal_page_first 1596
_journal_page_last 1598
_journal_volume 33
_journal_year 1977
_chemical_formula_sum 'Al22 H3.58 O34.79'
_chemical_name_systematic '(Al2 O3)11 (H2 O)1.79'
_space_group_IT_number 194
_symmetry_space_group_name_Hall '-P 6c 2c'
_symmetry_space_group_name_H-M 'P 63/m m c'
_cell_angle_alpha 90
_cell_angle_beta 90
_cell_angle_gamma 120
_cell_formula_units_Z 1
_cell_length_a 5.6
_cell_length_b 5.6
_cell_length_c 22.702
_cell_volume 616.554
_citation_journal_id_ASTM ACBCAR
_cod_data_source_file Kato_ACBCAR_1977_1088.cif
_cod_data_source_block H3.58Al22O34.79
_cod_original_cell_volume 616.5535
_cod_original_formula_sum 'H3.58 Al22 O34.79'
_cod_database_code 2106760

loop_
_symmetry_equiv_pos_as_xyz
x,y,z
x-y,x,z+1/2
-y,x-y,z
-x,-y,z+1/2
-x+y,-x,z
y,-x+y,z+1/2
-y,-x,-z+1/2
x-y,-y,-z
x,x-y,-z+1/2
y,x,-z
-x+y,y,-z+1/2
-x,-x+y,-z
-x,-y,-z
-x+y,-x,-z-1/2
y,-x+y,-z
x,y,-z-1/2
x-y,x,-z
-y,x-y,-z-1/2
y,x,z-1/2
-x+y,y,z
-x,-x+y,z-1/2
-y,-x,z
x-y,-y,z-1/2
x,x-y,z

loop_
_atom_site_label
_atom_site_type_symbol
_atom_site_fract_x
_atom_site_fract_y
_atom_site_fract_z
_atom_site_occupancy
_atom_site_U_iso_or_equiv
O1 O-2 0.1569 0.3138 0.04942 1 0.0
O2 O-2 0.5017 0.0034 0.14484 1 0.0
Al2 Al+3 0.3333 0.6667 0.02444 1 0.0
Al4 Al+3 0 0 0 1 0.0
Al3 Al+3 0.3333 0.6667 0.17296 1 0.0
O6 O-2 0.6474 0.2948 0.25 0.131 0.0
O4 O-2 0 0 0.14019 1 0.0
O5 O-2 0.3746 0.7492 0.25 0.333 0.0
Al1 Al+3 0.16776 0.33552 -0.10602 1 0.0
O3 O-2 0.3333 0.6667 -0.05536 1 0.0
